data_4104347
loop_
_publ_author_name
'Stephen C. Chmely'
'Christin N. Carlson'
'Timothy P. Hanusa'
'Arnold L. Rheingold'

_publ_contact_author_address
;Department of Chemistry
Vanderbilt University
Nashville, TN 37235
USA
;
_publ_contact_author_email t.hanusa@vanderbilt.edu
_publ_contact_author_fax 615-343-1234
_publ_contact_author_name 'Timothy P. Hanusa'
_publ_contact_author_phone 615-322-4667
_publ_section_title
;
 Classical versus Bridged Allyl Ligands in Magnesium Complexes: The Role
 of Solvent
;
_journal_name_full 'Journal of the American Chemical Society'
_journal_page_first 6344
_journal_page_last 6345
_journal_paper_doi 10.1021/ja900998t
_journal_volume 131
_journal_year 2009
_chemical_formula_sum 'C18 H42 Mg Si4'
_chemical_formula_weight 395.19
_chemical_name_systematic
; 
 ? 
;
_space_group_IT_number 4
_symmetry_cell_setting monoclinic
_symmetry_space_group_name_Hall 'P 2yb'
_symmetry_space_group_name_H-M 'P 1 21 1'
_atom_sites_solution_hydrogens geom
_atom_sites_solution_primary direct
_atom_sites_solution_secondary difmap
_audit_creation_method SHELXL-97
_cell_angle_alpha 90.00
_cell_angle_beta 100.1650(10)
_cell_angle_gamma 90.00
_cell_formula_units_Z 4
_cell_length_a 10.7597(2)
_cell_length_b 12.9099(2)
_cell_length_c 19.7051(3)
_cell_measurement_reflns_used 9891
_cell_measurement_temperature 200(2)
_cell_measurement_theta_max 68.15
_cell_measurement_theta_min 4.11
_cell_volume 2694.21(8)
_computing_cell_refinement 'Bruker SAINT'
_computing_data_collection 'Bruker APEX2'
_computing_data_reduction 'Bruker SAINT'
_computing_molecular_graphics 'Bruker SHELXTL'
_computing_publication_material 'Bruker SHELXTL'
_computing_structure_refinement 'SHELXL-97 (Sheldrick, 1997)'
_computing_structure_solution 'SHELXS-97 (Sheldrick, 1990)'
_diffrn_ambient_temperature 200(2)
_diffrn_measured_fraction_theta_full 0.978
_diffrn_measured_fraction_theta_max 0.967
_diffrn_measurement_device_type 'Bruker APEX-II CCD'
_diffrn_measurement_method '\f and \w scans'
_diffrn_radiation_monochromator graphite
_diffrn_radiation_source 'fine-focus sealed tube'
_diffrn_radiation_type CuK\a
_diffrn_radiation_wavelength 1.54178
_diffrn_reflns_av_R_equivalents 0.0226
_diffrn_reflns_av_sigmaI/netI 0.0324
_diffrn_reflns_limit_h_max 12
_diffrn_reflns_limit_h_min -12
_diffrn_reflns_limit_k_max 10
_diffrn_reflns_limit_k_min -14
_diffrn_reflns_limit_l_max 21
_diffrn_reflns_limit_l_min -23
_diffrn_reflns_number 15128
_diffrn_reflns_theta_full 58.00
_diffrn_reflns_theta_max 68.17
_diffrn_reflns_theta_min 2.28
_exptl_absorpt_coefficient_mu 2.247
_exptl_absorpt_correction_T_max 0.888
_exptl_absorpt_correction_T_min 0.723
_exptl_absorpt_correction_type multi-scan
_exptl_absorpt_process_details 'SADABS, R. Blessing, 1995'
_exptl_crystal_colour colorless
_exptl_crystal_density_diffrn 0.974
_exptl_crystal_density_method 'not measured'
_exptl_crystal_description plate
_exptl_crystal_F_000 872
_exptl_crystal_size_max 0.44
_exptl_crystal_size_mid 0.33
_exptl_crystal_size_min 0.10
_refine_diff_density_max 0.329
_refine_diff_density_min -0.156
_refine_diff_density_rms 0.034
_refine_ls_abs_structure_details 'Flack H D (1983), Acta Cryst. A39, 876-881'
_refine_ls_abs_structure_Flack 0.039(17)
_refine_ls_extinction_method none
_refine_ls_goodness_of_fit_ref 0.997
_refine_ls_hydrogen_treatment mixed
_refine_ls_matrix_type full
_refine_ls_number_parameters 487
_refine_ls_number_reflns 6694
_refine_ls_number_restraints 1
_refine_ls_restrained_S_all 0.997
_refine_ls_R_factor_all 0.0292
_refine_ls_R_factor_gt 0.0273
_refine_ls_shift/su_max 0.224
_refine_ls_shift/su_mean 0.009
_refine_ls_structure_factor_coef Fsqd
_refine_ls_weighting_details 'calc w=1/[\s^2^(Fo^2^)+(0.0480P)^2^+0.1200P] where P=(Fo^2^+2Fc^2^)/3'
_refine_ls_weighting_scheme calc
_refine_ls_wR_factor_gt 0.0695
_refine_ls_wR_factor_ref 0.0711
_reflns_number_gt 6410
_reflns_number_total 6694
_reflns_threshold_expression >2sigma(I)
_cod_data_source_file ja900998t_si_003.cif
_cod_data_source_block vand60
_cod_database_code 4104347

loop_
_symmetry_equiv_pos_as_xyz
'x, y, z'
'-x, y+1/2, -z'

loop_
_atom_site_label
_atom_site_type_symbol
_atom_site_fract_x
_atom_site_fract_y
_atom_site_fract_z
_atom_site_U_iso_or_equiv
_atom_site_adp_type
_atom_site_occupancy
_atom_site_symmetry_multiplicity
_atom_site_calc_flag
_atom_site_refinement_flags
Mg1 Mg 0.78492(6) 0.43548(7) 0.33278(3) 0.03520(15) Uani 1 1 d .
Mg2 Mg 0.72144(6) 0.39038(6) 0.17953(3) 0.03496(16) Uani 1 1 d .
Si1 Si 0.66743(6) 0.66554(5) 0.37161(3) 0.03810(14) Uani 1 1 d .
Si2 Si 0.78473(6) 0.44401(6) 0.61227(3) 0.03962(14) Uani 1 1 d .
Si3 Si 1.15076(5) 0.42896(5) 0.39760(3) 0.03633(13) Uani 1 1 d .
Si4 Si 0.90662(6) 0.56744(6) 0.14986(3) 0.04190(15) Uani 1 1 d .
Si5 Si 0.90996(6) 0.13492(5) 0.13913(3) 0.04164(15) Uani 1 1 d .
Si6 Si 0.69573(6) 0.20777(5) 0.36057(3) 0.03602(13) Uani 1 1 d .
Si7 Si 0.40446(5) 0.35705(6) 0.12555(3) 0.04174(15) Uani 1 1 d .
Si8 Si 0.61779(6) 0.36499(6) -0.09989(3) 0.04449(16) Uani 1 1 d .
C1 C 0.5620(3) 0.6677(3) 0.28557(14) 0.0660(8) Uani 1 1 d .
H1A H 0.6057 0.6360 0.2512 0.099 Uiso 1 1 calc R
H1B H 0.5403 0.7395 0.2724 0.099 Uiso 1 1 calc R
H1C H 0.4848 0.6287 0.2879 0.099 Uiso 1 1 calc R
C2 C 0.8173(3) 0.7364(2) 0.36611(17) 0.0603(7) Uani 1 1 d .
H2A H 0.8554 0.7070 0.3287 0.091 Uiso 1 1 calc R
H2B H 0.8763 0.7293 0.4099 0.091 Uiso 1 1 calc R
H2C H 0.7987 0.8099 0.3569 0.091 Uiso 1 1 calc R
C3 C 0.5858(3) 0.7389(2) 0.43321(14) 0.0567(7) Uani 1 1 d .
H3A H 0.5036 0.7070 0.4346 0.085 Uiso 1 1 calc R
H3B H 0.5734 0.8109 0.4179 0.085 Uiso 1 1 calc R
H3C H 0.6376 0.7370 0.4794 0.085 Uiso 1 1 calc R
C4 C 0.6930(2) 0.52835(19) 0.39900(11) 0.0350(5) Uani 1 1 d .
C5 C 0.7530(2) 0.51447(19) 0.47175(11) 0.0351(5) Uani 1 1 d .
C6 C 0.7106(2) 0.4615(2) 0.52121(11) 0.0429(6) Uani 1 1 d .
C7 C 0.6831(3) 0.5029(3) 0.66934(14) 0.0657(9) Uani 1 1 d .
H7A H 0.7208 0.4905 0.7177 0.099 Uiso 1 1 calc R
H7B H 0.5989 0.4716 0.6596 0.099 Uiso 1 1 calc R
H7C H 0.6762 0.5777 0.6608 0.099 Uiso 1 1 calc R
C8 C 0.9438(2) 0.5049(3) 0.63098(14) 0.0550(7) Uani 1 1 d .
H8A H 0.9996 0.4708 0.6036 0.083 Uiso 1 1 calc R
H8B H 0.9787 0.4974 0.6801 0.083 Uiso 1 1 calc R
H8C H 0.9367 0.5786 0.6191 0.083 Uiso 1 1 calc R
C9 C 0.8020(4) 0.3031(3) 0.63303(18) 0.0757(9) Uani 1 1 d .
H9A H 0.8557 0.2706 0.6037 0.114 Uiso 1 1 calc R
H9B H 0.7186 0.2701 0.6247 0.114 Uiso 1 1 calc R
H9C H 0.8408 0.2944 0.6816 0.114 Uiso 1 1 calc R
C11 C 1.2900(2) 0.5120(3) 0.39214(17) 0.0628(8) Uani 1 1 d .
H11A H 1.3015 0.5168 0.3440 0.094 Uiso 1 1 calc R
H11B H 1.3656 0.4815 0.4200 0.094 Uiso 1 1 calc R
H11C H 1.2761 0.5814 0.4095 0.094 Uiso 1 1 calc R
C12 C 1.1246(3) 0.4277(3) 0.48832(12) 0.0557(7) Uani 1 1 d .
H12A H 1.2026 0.4067 0.5188 0.084 Uiso 1 1 calc R
H12B H 1.0571 0.3785 0.4928 0.084 Uiso 1 1 calc R
H12C H 1.1003 0.4971 0.5012 0.084 Uiso 1 1 calc R
C13 C 1.1805(2) 0.2961(2) 0.36728(14) 0.0525(6) Uani 1 1 d .
H13A H 1.2035 0.3001 0.3214 0.079 Uiso 1 1 calc R
H13B H 1.1040 0.2541 0.3650 0.079 Uiso 1 1 calc R
H13C H 1.2497 0.2642 0.3995 0.079 Uiso 1 1 calc R
C14 C 1.0064(2) 0.4841(2) 0.34308(12) 0.0371(5) Uani 1 1 d .
C15 C 0.96537(19) 0.46456(18) 0.27527(11) 0.0338(5) Uani 1 1 d .
C16 C 0.85753(19) 0.51042(19) 0.22866(11) 0.0350(5) Uani 1 1 d .
C17 C 1.0602(3) 0.6368(3) 0.17348(18) 0.0797(11) Uani 1 1 d .
H17A H 1.0858 0.6644 0.1317 0.119 Uiso 1 1 calc R
H17B H 1.1247 0.5885 0.1962 0.119 Uiso 1 1 calc R
H17C H 1.0508 0.6939 0.2049 0.119 Uiso 1 1 calc R
C18 C 0.9257(3) 0.4613(3) 0.08845(13) 0.0596(8) Uani 1 1 d .
H18A H 0.9595 0.4898 0.0494 0.089 Uiso 1 1 calc R
H18B H 0.8435 0.4292 0.0717 0.089 Uiso 1 1 calc R
H18C H 0.9841 0.4092 0.1120 0.089 Uiso 1 1 calc R
C19 C 0.7835(3) 0.6598(3) 0.10912(17) 0.0677(8) Uani 1 1 d .
H19A H 0.8068 0.6878 0.0669 0.102 Uiso 1 1 calc R
H19B H 0.7764 0.7167 0.1412 0.102 Uiso 1 1 calc R
H19C H 0.7023 0.6239 0.0978 0.102 Uiso 1 1 calc R
C21 C 1.0703(2) 0.1669(3) 0.18672(15) 0.0550(7) Uani 1 1 d .
H21A H 1.0757 0.1493 0.2355 0.083 Uiso 1 1 calc R
H21B H 1.0862 0.2411 0.1823 0.083 Uiso 1 1 calc R
H21C H 1.1334 0.1271 0.1675 0.083 Uiso 1 1 calc R
C22 C 0.8997(4) 0.1675(3) 0.04638(14) 0.0772(10) Uani 1 1 d .
H22A H 0.9694 0.1341 0.0287 0.116 Uiso 1 1 calc R
H22B H 0.9052 0.2427 0.0411 0.116 Uiso 1 1 calc R
H22C H 0.8190 0.1427 0.0204 0.116 Uiso 1 1 calc R
C23 C 0.8778(3) -0.0059(3) 0.1471(2) 0.0702(9) Uani 1 1 d .
H23A H 0.8752 -0.0226 0.1953 0.105 Uiso 1 1 calc R
H23B H 0.9448 -0.0462 0.1316 0.105 Uiso 1 1 calc R
H23C H 0.7963 -0.0231 0.1185 0.105 Uiso 1 1 calc R
C24 C 0.7903(2) 0.2085(2) 0.17777(11) 0.0384(5) Uani 1 1 d .
C25 C 0.8059(2) 0.23804(18) 0.24464(11) 0.0351(5) Uani 1 1 d .
C26 C 0.71520(19) 0.28634(19) 0.28250(10) 0.0343(5) Uani 1 1 d .
C27 C 0.5444(2) 0.2471(2) 0.38702(15) 0.0546(7) Uani 1 1 d .
H27A H 0.5295 0.2040 0.4257 0.082 Uiso 1 1 calc R
H27B H 0.4747 0.2380 0.3481 0.082 Uiso 1 1 calc R
H27C H 0.5494 0.3200 0.4011 0.082 Uiso 1 1 calc R
C28 C 0.8313(2) 0.2322(2) 0.43218(13) 0.0504(6) Uani 1 1 d .
H28A H 0.8276 0.1833 0.4699 0.076 Uiso 1 1 calc R
H28B H 0.8265 0.3032 0.4491 0.076 Uiso 1 1 calc R
H28C H 0.9108 0.2228 0.4152 0.076 Uiso 1 1 calc R
C29 C 0.6897(3) 0.0674(2) 0.33887(14) 0.0510(6) Uani 1 1 d .
H29A H 0.6777 0.0271 0.3794 0.076 Uiso 1 1 calc R
H29B H 0.7690 0.0467 0.3248 0.076 Uiso 1 1 calc R
H29C H 0.6192 0.0543 0.3010 0.076 Uiso 1 1 calc R
C31 C 0.2689(2) 0.3889(3) 0.05475(17) 0.0715(9) Uani 1 1 d .
H31A H 0.2865 0.3624 0.0108 0.107 Uiso 1 1 calc R
H31B H 0.2578 0.4642 0.0517 0.107 Uiso 1 1 calc R
H31C H 0.1916 0.3568 0.0648 0.107 Uiso 1 1 calc R
C32 C 0.3684(3) 0.4134(3) 0.20734(14) 0.0619(8) Uani 1 1 d .
H32A H 0.4364 0.3959 0.2456 0.093 Uiso 1 1 calc R
H32B H 0.2885 0.3850 0.2164 0.093 Uiso 1 1 calc R
H32C H 0.3614 0.4889 0.2029 0.093 Uiso 1 1 calc R
C33 C 0.4124(3) 0.2124(3) 0.13377(19) 0.0654(8) Uani 1 1 d .
H33A H 0.4752 0.1935 0.1742 0.098 Uiso 1 1 calc R
H33B H 0.4366 0.1827 0.0922 0.098 Uiso 1 1 calc R
H33C H 0.3296 0.1856 0.1392 0.098 Uiso 1 1 calc R
C34 C 0.55273(19) 0.4114(2) 0.10533(11) 0.0362(5) Uani 1 1 d .
C35 C 0.57672(19) 0.3711(2) 0.03828(12) 0.0411(5) Uani 1 1 d .
C36 C 0.5950(2) 0.4227(2) -0.01744(13) 0.0488(6) Uani 1 1 d .
C37 C 0.7777(3) 0.4009(3) -0.11680(18) 0.0770(10) Uani 1 1 d .
H37A H 0.8425 0.3692 -0.0818 0.115 Uiso 1 1 calc R
H37B H 0.7872 0.4764 -0.1149 0.115 Uiso 1 1 calc R
H37C H 0.7874 0.3760 -0.1626 0.115 Uiso 1 1 calc R
C38 C 0.6026(3) 0.2222(3) -0.10067(15) 0.0615(7) Uani 1 1 d .
H38A H 0.6631 0.1929 -0.0625 0.092 Uiso 1 1 calc R
H38B H 0.6200 0.1951 -0.1445 0.092 Uiso 1 1 calc R
H38C H 0.5167 0.2031 -0.0954 0.092 Uiso 1 1 calc R
C39 C 0.4970(3) 0.4209(3) -0.17048(14) 0.0713(9) Uani 1 1 d .
H39A H 0.4130 0.3959 -0.1658 0.107 Uiso 1 1 calc R
H39B H 0.5159 0.3994 -0.2153 0.107 Uiso 1 1 calc R
H39C H 0.4990 0.4966 -0.1674 0.107 Uiso 1 1 calc R
H15A H 1.005(2) 0.4128(19) 0.2533(11) 0.029(6) Uiso 1 1 d .
H5A H 0.835(2) 0.550(2) 0.4835(12) 0.037(6) Uiso 1 1 d .
H35A H 0.581(2) 0.294(3) 0.0338(14) 0.054(8) Uiso 1 1 d .
H16A H 0.827(2) 0.569(2) 0.2489(12) 0.032(6) Uiso 1 1 d .
H25A H 0.887(2) 0.230(2) 0.2705(13) 0.047(7) Uiso 1 1 d .
H34A H 0.546(2) 0.484(2) 0.1040(12) 0.031(6) Uiso 1 1 d .
H26A H 0.633(2) 0.285(2) 0.2520(12) 0.039(6) Uiso 1 1 d .
H4A H 0.6054(19) 0.4976(18) 0.3913(10) 0.023(5) Uiso 1 1 d .
H36A H 0.598(3) 0.509(3) -0.0109(18) 0.085(11) Uiso 1 1 d .
H24A H 0.710(3) 0.207(2) 0.1535(14) 0.052(8) Uiso 1 1 d .
H14A H 0.978(3) 0.538(3) 0.3598(14) 0.052(8) Uiso 1 1 d .
H6A H 0.630(2) 0.421(3) 0.5057(13) 0.050(7) Uiso 1 1 d .

loop_
_atom_site_aniso_label
_atom_site_aniso_U_11
_atom_site_aniso_U_22
_atom_site_aniso_U_33
_atom_site_aniso_U_23
_atom_site_aniso_U_13
_atom_site_aniso_U_12
Mg1 0.0356(3) 0.0368(4) 0.0351(3) -0.0027(3) 0.0115(3) 0.0021(3)
Mg2 0.0316(3) 0.0409(4) 0.0320(3) 0.0004(3) 0.0045(3) 0.0014(3)
Si1 0.0411(3) 0.0365(4) 0.0364(3) -0.0016(3) 0.0061(2) 0.0050(2)
Si2 0.0425(3) 0.0423(4) 0.0346(3) 0.0050(3) 0.0080(2) 0.0025(3)
Si3 0.0313(3) 0.0385(3) 0.0378(3) -0.0024(3) 0.0023(2) 0.0012(2)
Si4 0.0401(3) 0.0451(4) 0.0406(3) 0.0085(3) 0.0073(2) -0.0052(3)
Si5 0.0398(3) 0.0442(4) 0.0423(3) -0.0108(3) 0.0112(3) 0.0051(3)
Si6 0.0358(3) 0.0358(3) 0.0380(3) 0.0009(3) 0.0106(2) -0.0008(2)
Si7 0.0316(3) 0.0477(4) 0.0473(3) -0.0016(3) 0.0109(2) 0.0019(3)
Si8 0.0503(3) 0.0489(4) 0.0352(3) -0.0019(3) 0.0099(2) -0.0037(3)
C1 0.0753(19) 0.070(2) 0.0466(14) 0.0074(14) -0.0063(13) 0.0170(16)
C2 0.0660(17) 0.0415(17) 0.0798(19) -0.0120(14) 0.0302(15) -0.0083(12)
C3 0.0530(15) 0.0567(19) 0.0632(16) -0.0137(14) 0.0183(12) 0.0100(12)
C4 0.0362(11) 0.0363(13) 0.0344(10) -0.0017(9) 0.0110(8) 0.0019(9)
C5 0.0326(10) 0.0370(13) 0.0363(11) -0.0033(9) 0.0079(8) 0.0041(9)
C6 0.0423(12) 0.0506(17) 0.0356(11) 0.0020(10) 0.0067(9) -0.0007(10)
C7 0.0578(16) 0.095(3) 0.0492(14) 0.0049(16) 0.0221(12) 0.0093(16)
C8 0.0510(14) 0.064(2) 0.0495(14) -0.0054(13) 0.0075(11) -0.0031(12)
C9 0.092(2) 0.049(2) 0.081(2) 0.0209(17) 0.0007(18) 0.0008(17)
C11 0.0412(14) 0.0575(19) 0.088(2) 0.0010(16) 0.0067(13) -0.0100(12)
C12 0.0576(14) 0.069(2) 0.0376(11) -0.0029(13) 0.0015(10) 0.0072(13)
C13 0.0498(14) 0.0442(16) 0.0605(15) -0.0102(13) 0.0019(11) 0.0091(12)
C14 0.0356(11) 0.0362(13) 0.0396(11) -0.0015(10) 0.0068(9) 0.0033(9)
C15 0.0309(10) 0.0348(13) 0.0372(10) 0.0012(9) 0.0097(8) -0.0009(8)
C16 0.0351(10) 0.0348(13) 0.0349(10) -0.0008(9) 0.0062(8) 0.0012(9)
C17 0.0650(19) 0.095(3) 0.077(2) 0.015(2) 0.0075(16) -0.0399(19)
C18 0.0638(17) 0.074(2) 0.0457(13) 0.0018(14) 0.0220(12) 0.0001(14)
C19 0.0685(19) 0.059(2) 0.0739(19) 0.0262(17) 0.0079(15) 0.0099(15)
C21 0.0381(12) 0.0638(19) 0.0649(16) -0.0118(14) 0.0135(11) 0.0051(11)
C22 0.096(2) 0.092(3) 0.0460(15) -0.0131(17) 0.0195(15) 0.024(2)
C23 0.0675(18) 0.0466(19) 0.101(2) -0.0198(17) 0.0265(17) -0.0006(14)
C24 0.0332(11) 0.0422(13) 0.0405(11) -0.0053(10) 0.0088(9) 0.0037(9)
C25 0.0326(10) 0.0329(12) 0.0406(11) 0.0002(9) 0.0083(9) 0.0027(8)
C26 0.0316(10) 0.0387(13) 0.0335(9) 0.0008(9) 0.0085(8) 0.0040(8)
C27 0.0486(14) 0.0581(18) 0.0644(16) 0.0037(14) 0.0304(12) -0.0009(12)
C28 0.0536(14) 0.0509(17) 0.0444(13) -0.0035(12) 0.0021(11) 0.0008(11)
C29 0.0547(14) 0.0405(15) 0.0569(14) -0.0025(12) 0.0076(11) -0.0047(11)
C31 0.0378(13) 0.100(3) 0.0716(18) 0.0008(19) -0.0031(12) 0.0045(14)
C32 0.0571(15) 0.075(2) 0.0612(16) -0.0013(15) 0.0298(12) 0.0047(14)
C33 0.0548(16) 0.0505(18) 0.096(2) -0.0055(17) 0.0286(15) -0.0084(13)
C34 0.0320(10) 0.0417(15) 0.0346(10) 0.0025(9) 0.0053(8) 0.0019(9)
C35 0.0301(10) 0.0527(17) 0.0396(11) 0.0011(11) 0.0040(8) 0.0002(9)
C36 0.0523(13) 0.0519(18) 0.0429(12) -0.0010(12) 0.0102(10) -0.0044(11)
C37 0.077(2) 0.083(3) 0.079(2) 0.0067(19) 0.0355(17) -0.0149(18)
C38 0.0710(18) 0.0521(19) 0.0557(15) -0.0005(14) -0.0042(13) -0.0048(14)
C39 0.095(2) 0.062(2) 0.0497(15) -0.0034(15) -0.0070(15) 0.0136(17)

loop_
_atom_type_symbol
_atom_type_description
_atom_type_scat_dispersion_real
_atom_type_scat_dispersion_imag
_atom_type_scat_source
C C 0.0181 0.0091 'International Tables Vol C Tables 4.2.6.8 and 6.1.1.4'
H H 0.0000 0.0000 'International Tables Vol C Tables 4.2.6.8 and 6.1.1.4'
Mg Mg 0.1719 0.1771 'International Tables Vol C Tables 4.2.6.8 and 6.1.1.4'
Si Si 0.2541 0.3302 'International Tables Vol C Tables 4.2.6.8 and 6.1.1.4'

loop_
_geom_angle_atom_site_label_1
_geom_angle_atom_site_label_2
_geom_angle_atom_site_label_3
_geom_angle
C4 Mg1 C26 126.76(9)
C4 Mg1 C14 110.82(9)
C26 Mg1 C14 120.38(8)
C4 Mg1 C15 133.45(9)
C26 Mg1 C15 99.14(8)
C14 Mg1 C15 32.23(7)
C4 Mg1 C16 121.73(9)
C26 Mg1 C16 95.63(8)
C14 Mg1 C16 61.89(7)
C15 Mg1 C16 34.48(7)
C4 Mg1 Mg2 131.91(7)
C26 Mg1 Mg2 52.68(6)
C14 Mg1 Mg2 100.22(6)
C15 Mg1 Mg2 68.00(5)
C16 Mg1 Mg2 46.30(5)
C4 Mg1 Si6 103.16(7)
C26 Mg1 Si6 35.81(6)
C14 Mg1 Si6 123.08(7)
C15 Mg1 Si6 120.80(6)
C16 Mg1 Si6 130.16(6)
Mg2 Mg1 Si6 88.40(3)
C34 Mg2 C16 128.42(10)
C34 Mg2 C25 130.98(9)
C16 Mg2 C25 100.20(8)
C34 Mg2 C26 119.55(8)
C16 Mg2 C26 97.67(8)
C25 Mg2 C26 35.01(7)
C34 Mg2 C24 109.41(9)
C16 Mg2 C24 119.46(8)
C25 Mg2 C24 32.07(7)
C26 Mg2 C24 62.64(8)
C34 Mg2 Mg1 132.19(7)
C16 Mg2 Mg1 54.52(6)
C25 Mg2 Mg1 68.46(6)
C26 Mg2 Mg1 46.62(6)
C24 Mg2 Mg1 100.46(6)
C34 Mg2 Si4 105.61(7)
C16 Mg2 Si4 35.88(6)
C25 Mg2 Si4 119.60(6)
C26 Mg2 Si4 131.53(6)
C24 Mg2 Si4 119.13(6)
Mg1 Mg2 Si4 90.39(3)
C4 Si1 C1 108.26(13)
C4 Si1 C2 113.41(12)
C1 Si1 C2 109.35(15)
C4 Si1 C3 110.81(13)
C1 Si1 C3 107.55(14)
C2 Si1 C3 107.30(13)
C6 Si2 C8 111.46(12)
C6 Si2 C7 109.77(12)
C8 Si2 C7 108.97(15)
C6 Si2 C9 109.98(14)
C8 Si2 C9 108.42(16)
C7 Si2 C9 108.17(17)
C12 Si3 C11 108.73(15)
C12 Si3 C13 111.36(15)
C11 Si3 C13 109.04(14)
C12 Si3 C14 107.77(11)
C11 Si3 C14 110.09(13)
C13 Si3 C14 109.85(11)
C19 Si4 C17 109.43(17)
C19 Si4 C18 110.10(15)
C17 Si4 C18 108.71(16)
C19 Si4 C16 109.04(13)
C17 Si4 C16 110.39(13)
C18 Si4 C16 109.17(12)
C19 Si4 Mg2 96.89(11)
C17 Si4 Mg2 149.62(12)
C18 Si4 Mg2 74.52(9)
C16 Si4 Mg2 44.20(7)
C21 Si5 C22 109.56(16)
C21 Si5 C23 110.14(15)
C22 Si5 C23 108.87(18)
C21 Si5 C24 109.07(11)
C22 Si5 C24 111.11(14)
C23 Si5 C24 108.08(13)
C29 Si6 C28 109.19(13)
C29 Si6 C27 109.43(14)
C28 Si6 C27 110.28(13)
C29 Si6 C26 109.93(12)
C28 Si6 C26 109.96(11)
C27 Si6 C26 108.04(12)
C29 Si6 Mg1 149.65(9)
C28 Si6 Mg1 75.78(9)
C27 Si6 Mg1 95.83(10)
C26 Si6 Mg1 43.89(7)
C34 Si7 C32 110.85(13)
C34 Si7 C33 111.62(12)
C32 Si7 C33 109.05(15)
C34 Si7 C31 110.09(13)
C32 Si7 C31 107.63(15)
C33 Si7 C31 107.47(17)
C36 Si8 C38 112.62(14)
C36 Si8 C37 109.09(15)
C38 Si8 C37 109.19(17)
C36 Si8 C39 108.45(14)
C38 Si8 C39 109.21(15)
C37 Si8 C39 108.19(17)
C5 C4 Si1 114.52(17)
C5 C4 Mg1 110.75(15)
Si1 C4 Mg1 114.69(11)
C6 C5 C4 128.6(2)
C5 C6 Si2 128.91(19)
C15 C14 Si3 126.13(18)
C15 C14 Mg1 74.11(13)
Si3 C14 Mg1 130.64(12)
C14 C15 C16 128.6(2)
C14 C15 Mg1 73.66(13)
C16 C15 Mg1 75.38(12)
C15 C16 Si4 111.61(15)
C15 C16 Mg2 112.09(16)
Si4 C16 Mg2 99.93(10)
C15 C16 Mg1 70.14(12)
Si4 C16 Mg1 178.26(12)
Mg2 C16 Mg1 79.18(7)
C25 C24 Si5 124.36(17)
C25 C24 Mg2 72.77(14)
Si5 C24 Mg2 136.14(13)
C24 C25 C26 129.4(2)
C24 C25 Mg2 75.17(15)
C26 C25 Mg2 72.84(12)
C25 C26 Si6 111.46(16)
C25 C26 Mg1 112.98(15)
Si6 C26 Mg1 100.30(9)
C25 C26 Mg2 72.14(12)
Si6 C26 Mg2 175.24(11)
Mg1 C26 Mg2 80.69(8)
C35 C34 Si7 110.54(16)
C35 C34 Mg2 107.72(14)
Si7 C34 Mg2 117.72(11)
C36 C35 C34 129.4(3)
C35 C36 Si8 126.1(2)

loop_
_geom_bond_atom_site_label_1
_geom_bond_atom_site_label_2
_geom_bond_distance
Mg1 C4 2.139(2)
Mg1 C26 2.234(3)
Mg1 C14 2.438(2)
Mg1 C15 2.444(2)
Mg1 C16 2.514(2)
Mg1 Mg2 3.0326(10)
Mg1 Si6 3.1698(11)
Mg2 C34 2.138(2)
Mg2 C16 2.232(2)
Mg2 C25 2.435(2)
Mg2 C26 2.444(2)
Mg2 C24 2.464(3)
Mg2 Si4 3.1541(10)
Si1 C4 1.858(2)
Si1 C1 1.866(3)
Si1 C2 1.874(3)
Si1 C3 1.876(3)
Si2 C6 1.844(2)
Si2 C8 1.860(3)
Si2 C7 1.863(3)
Si2 C9 1.867(3)
Si3 C12 1.858(2)
Si3 C11 1.860(3)
Si3 C13 1.863(3)
Si3 C14 1.867(2)
Si4 C19 1.857(3)
Si4 C17 1.865(3)
Si4 C18 1.863(3)
Si4 C16 1.877(2)
Si5 C21 1.858(3)
Si5 C22 1.859(3)
Si5 C23 1.863(3)
Si5 C24 1.867(2)
Si6 C29 1.861(3)
Si6 C28 1.868(2)
Si6 C27 1.866(3)
Si6 C26 1.885(2)
Si7 C34 1.849(2)
Si7 C32 1.870(3)
Si7 C33 1.875(3)
Si7 C31 1.878(3)
Si8 C36 1.843(3)
Si8 C38 1.850(3)
Si8 C37 1.868(3)
Si8 C39 1.873(3)
C4 C5 1.476(3)
C5 C6 1.335(3)
C14 C15 1.355(3)
C15 C16 1.471(3)
C24 C25 1.353(3)
C25 C26 1.468(3)
C34 C35 1.484(3)
C35 C36 1.328(4)

loop_
_cod_related_entry_id
_cod_related_entry_database
_cod_related_entry_code
1 ChemSpider 30660168
